data_4083894
loop_
_publ_author_name
'Marqu\'es-Gonz\'alez, Santiago'
'Parthey, Matthias'
'Yufit, Dmitry S.'
'Howard, Judith A. K.'
'Kaupp, Martin'
'Low, Paul J.'

_publ_section_title
;
 Combined Spectroscopic and Quantum Chemical Study of [trans-Ru(C\\tb
 CC6H4R1-4)2(dppe)2]n+and [trans-Ru(C\\tb CC6H4R1-4)(C\\tb
 CC6H4R2-4)(dppe)2]n+(n= 0, 1) Complexes: Interpretations beyond the
 Lowest Energy Conformer Paradigm
;
_journal_issue 18
_journal_name_full Organometallics
_journal_page_first 4947
_journal_paper_doi 10.1021/om500265s
_journal_volume 33
_journal_year 2014
_chemical_formula_moiety 'C78 H78 P4 Ru, 2(C H Cl3)'
_chemical_formula_sum 'C80 H80 Cl6 P4 Ru'
_chemical_formula_weight 1479.09
_chemical_name_systematic
;
 ? 
;
_space_group_crystal_system triclinic
_space_group_IT_number 2
_space_group_name_Hall '-P 1'
_space_group_name_H-M_alt 'P -1'
_symmetry_space_group_name_Hall '-P 1'
_symmetry_space_group_name_H-M 'P -1'
_atom_sites_solution_hydrogens difmap
_atom_sites_solution_primary direct
_atom_sites_solution_secondary difmap
_audit_creation_date 2011-10-13
_audit_creation_method
;
  Olex2 1.1-beta
  (compiled 2011.09.28 svn.r2007, GUI svn.r3868)
;
_cell_angle_alpha 78.104(10)
_cell_angle_beta 76.997(10)
_cell_angle_gamma 72.329(10)
_cell_formula_units_Z 1
_cell_length_a 9.6718(2)
_cell_length_b 13.2334(3)
_cell_length_c 15.1804(4)
_cell_measurement_reflns_used 8992
_cell_measurement_temperature 120
_cell_measurement_theta_max 30.529
_cell_measurement_theta_min 2.244
_cell_volume 1783.81(14)
_computing_cell_refinement 'SAINT v6.45A (Bruker, 2003)'
_computing_data_collection 'SMART v5.625 (Bruker, 2001)'
_computing_data_reduction 'SAINT v6.45A (Bruker, 2003)'
_computing_molecular_graphics
;
O. V. Dolomanov, L. J. Bourhis, R. J. Gildea, J. A. K. Howard and H. Puschmann,
OLEX2: a complete structure solution, refinement and analysis program.
J. Appl. Cryst. (2009). 42, 339-341.
;
_computing_publication_material
;
O. V. Dolomanov, L. J. Bourhis, R. J. Gildea, J. A. K. Howard and H. Puschmann,
OLEX2: a complete structure solution, refinement and analysis program.
J. Appl. Cryst. (2009). 42, 339-341.
;
_computing_structure_refinement
;
XL, G.M. Sheldrick, Acta Cryst.
(2008). A64, 112-122
;
_computing_structure_solution
;
olex2.solve (L.J. Bourhis, O.V. Dolomanov, R.J. Gildea, J.A.K. Howard,
H. Puschmann, in preparation, 2011)
;
_diffrn_ambient_temperature 120
_diffrn_detector 'CCD area detector'
_diffrn_detector_area_resol_mean 5.6
_diffrn_detector_type 'Bruker SMART CCD 6000 area detector'
_diffrn_measured_fraction_theta_full 1.000
_diffrn_measured_fraction_theta_max 1.000
_diffrn_measurement_device 'three-circle diffractometer'
_diffrn_measurement_device_type 'Bruker SMART CCD 6000 area detector'
_diffrn_measurement_method '\w scans'
_diffrn_radiation_monochromator graphite
_diffrn_radiation_probe x-ray
_diffrn_radiation_type MoK\a
_diffrn_radiation_wavelength 0.71073
_diffrn_radiation_xray_symbol K-L~3~
_diffrn_reflns_av_R_equivalents 0.0498
_diffrn_reflns_av_unetI/netI 0.0564
_diffrn_reflns_limit_h_max 13
_diffrn_reflns_limit_h_min -13
_diffrn_reflns_limit_k_max 18
_diffrn_reflns_limit_k_min -18
_diffrn_reflns_limit_l_max 21
_diffrn_reflns_limit_l_min -21
_diffrn_reflns_number 31919
_diffrn_reflns_theta_full 30.00
_diffrn_reflns_theta_max 30.00
_diffrn_reflns_theta_min 1.63
_diffrn_source 'sealed X-ray tube'
_diffrn_source_current 40.0
_diffrn_source_power 2.0
_diffrn_source_target Mo
_diffrn_source_voltage 50.0
_exptl_absorpt_coefficient_mu 0.578
_exptl_absorpt_correction_type none
_exptl_crystal_colour 'clear light yellow'
_exptl_crystal_colour_lustre clear
_exptl_crystal_colour_modifier light
_exptl_crystal_colour_primary yellow
_exptl_crystal_density_diffrn 1.377
_exptl_crystal_density_method 'not measured'
_exptl_crystal_description prism
_exptl_crystal_F_000 766
_exptl_crystal_size_max 0.17
_exptl_crystal_size_mid 0.12
_exptl_crystal_size_min 0.06
_refine_diff_density_max 0.686
_refine_diff_density_min -0.658
_refine_diff_density_rms 0.071
_refine_ls_extinction_method none
_refine_ls_goodness_of_fit_ref 0.932
_refine_ls_hydrogen_treatment refall
_refine_ls_matrix_type full
_refine_ls_number_parameters 572
_refine_ls_number_reflns 10417
_refine_ls_number_restraints 0
_refine_ls_restrained_S_all 0.932
_refine_ls_R_factor_all 0.0500
_refine_ls_R_factor_gt 0.0330
_refine_ls_shift/su_max 0.001
_refine_ls_shift/su_mean 0.000
_refine_ls_structure_factor_coef Fsqd
_refine_ls_weighting_details 'calc w=1/[\s^2^(Fo^2^)+(0.0350P)^2^+0.0000P] where P=(Fo^2^+2Fc^2^)/3'
_refine_ls_weighting_scheme calc
_refine_ls_wR_factor_gt 0.0699
_refine_ls_wR_factor_ref 0.0750
_reflns_number_gt 7985
_reflns_number_total 10417
_reflns_threshold_expression >2sigma(I)
_cod_data_source_file om500265s_si_002.cif
_cod_data_source_block 3b_11srv197
_cod_original_cell_volume 1783.81(7)
_cod_database_code 4083894

loop_
_space_group_symop_id
_space_group_symop_operation_xyz
1 'x, y, z'
2 '-x, -y, -z'

loop_
_atom_site_label
_atom_site_type_symbol
_atom_site_fract_x
_atom_site_fract_y
_atom_site_fract_z
_atom_site_U_iso_or_equiv
_atom_site_adp_type
_atom_site_occupancy
_atom_site_symmetry_multiplicity
_atom_site_calc_flag
_atom_site_refinement_flags
Ru1 Ru 0.0000 0.5000 0.0000 0.01254(5) Uani 1 2 d S
P1 P 0.21684(4) 0.36019(3) 0.01496(3) 0.01393(8) Uani 1 1 d .
P2 P 0.16325(4) 0.58374(3) -0.10728(3) 0.01401(8) Uani 1 1 d .
C1 C 0.06905(17) 0.54688(12) 0.10072(11) 0.0152(3) Uani 1 1 d .
C2 C 0.12154(18) 0.57101(13) 0.15570(11) 0.0180(3) Uani 1 1 d .
C3 C 0.19681(18) 0.59241(13) 0.21870(11) 0.0181(3) Uani 1 1 d .
C4 C 0.1964(2) 0.53403(15) 0.30723(12) 0.0228(4) Uani 1 1 d .
C5 C 0.2788(2) 0.54872(15) 0.36518(13) 0.0244(4) Uani 1 1 d .
C6 C 0.36411(19) 0.62078(14) 0.33840(13) 0.0238(4) Uani 1 1 d .
C7 C 0.3623(2) 0.68023(15) 0.25102(13) 0.0231(4) Uani 1 1 d .
C8 C 0.28045(19) 0.66743(14) 0.19233(12) 0.0201(3) Uani 1 1 d .
C9 C 0.4587(3) 0.63243(17) 0.40026(17) 0.0338(5) Uani 1 1 d .
C10 C 0.4197(2) 0.74218(15) 0.42896(13) 0.0236(4) Uani 1 1 d .
C11 C 0.5246(2) 0.74885(17) 0.48805(15) 0.0316(4) Uani 1 1 d .
C12 C 0.4960(2) 0.85999(17) 0.51342(14) 0.0307(4) Uani 1 1 d .
C13 C 0.3567(3) 0.8917(2) 0.58194(19) 0.0425(6) Uani 1 1 d .
C14 C 0.36691(18) 0.42665(13) -0.01491(11) 0.0167(3) Uani 1 1 d .
C15 C 0.35286(18) 0.49379(14) -0.10863(12) 0.0182(3) Uani 1 1 d .
C21 C 0.29778(18) 0.25592(13) -0.06046(11) 0.0166(3) Uani 1 1 d .
C22 C 0.23603(19) 0.25547(13) -0.13486(11) 0.0182(3) Uani 1 1 d .
C23 C 0.3046(2) 0.17948(14) -0.19340(12) 0.0214(4) Uani 1 1 d .
C24 C 0.4339(2) 0.10264(14) -0.17807(13) 0.0235(4) Uani 1 1 d .
C25 C 0.4964(2) 0.10190(14) -0.10425(12) 0.0233(4) Uani 1 1 d .
C26 C 0.42997(19) 0.17815(14) -0.04638(12) 0.0204(3) Uani 1 1 d .
C31 C 0.24331(17) 0.27684(13) 0.12573(11) 0.0162(3) Uani 1 1 d .
C32 C 0.21732(18) 0.17566(13) 0.14479(11) 0.0183(3) Uani 1 1 d .
C33 C 0.23926(19) 0.11045(14) 0.22750(12) 0.0214(4) Uani 1 1 d .
C34 C 0.2857(2) 0.14590(15) 0.29255(12) 0.0241(4) Uani 1 1 d .
C35 C 0.3105(2) 0.24615(15) 0.27507(12) 0.0244(4) Uani 1 1 d .
C36 C 0.28953(19) 0.31154(14) 0.19193(12) 0.0194(3) Uani 1 1 d .
C41 C 0.14697(17) 0.61043(13) -0.22833(11) 0.0171(3) Uani 1 1 d .
C42 C 0.1717(2) 0.52400(15) -0.27478(12) 0.0216(4) Uani 1 1 d .
C43 C 0.1519(2) 0.54104(16) -0.36501(12) 0.0250(4) Uani 1 1 d .
C44 C 0.1057(2) 0.64402(16) -0.41003(12) 0.0267(4) Uani 1 1 d .
C45 C 0.0804(2) 0.73036(16) -0.36486(12) 0.0245(4) Uani 1 1 d .
C46 C 0.10181(19) 0.71388(14) -0.27473(12) 0.0204(3) Uani 1 1 d .
C51 C 0.18731(18) 0.71033(13) -0.09040(11) 0.0167(3) Uani 1 1 d .
C52 C 0.09071(19) 0.76925(13) -0.02497(12) 0.0183(3) Uani 1 1 d .
C53 C 0.1097(2) 0.86472(14) -0.01113(12) 0.0213(4) Uani 1 1 d .
C54 C 0.2260(2) 0.90220(14) -0.06342(13) 0.0232(4) Uani 1 1 d .
C55 C 0.3229(2) 0.84471(14) -0.12938(13) 0.0236(4) Uani 1 1 d .
C56 C 0.30434(19) 0.74955(14) -0.14270(12) 0.0198(3) Uani 1 1 d .
H4 H 0.140(2) 0.4815(16) 0.3269(13) 0.025(5) Uiso 1 1 d .
H5 H 0.276(2) 0.5078(15) 0.4219(14) 0.024(5) Uiso 1 1 d .
H7 H 0.417(2) 0.7295(15) 0.2327(13) 0.023(5) Uiso 1 1 d .
H8 H 0.284(2) 0.7054(16) 0.1307(14) 0.029(5) Uiso 1 1 d .
H9A H 0.557(3) 0.617(2) 0.3684(17) 0.055(8) Uiso 1 1 d .
H9B H 0.458(3) 0.5812(19) 0.4514(17) 0.048(7) Uiso 1 1 d .
H10A H 0.424(2) 0.7986(16) 0.3752(14) 0.031(6) Uiso 1 1 d .
H10B H 0.318(3) 0.7622(18) 0.4588(15) 0.040(6) Uiso 1 1 d .
H11A H 0.520(2) 0.6921(16) 0.5488(14) 0.029(5) Uiso 1 1 d .
H11B H 0.627(3) 0.7283(19) 0.4546(16) 0.048(7) Uiso 1 1 d .
H12A H 0.586(2) 0.8635(17) 0.5347(15) 0.038(6) Uiso 1 1 d .
H12B H 0.495(2) 0.9111(18) 0.4570(16) 0.041(6) Uiso 1 1 d .
H13A H 0.345(3) 0.961(2) 0.6035(17) 0.055(7) Uiso 1 1 d .
H13B H 0.357(3) 0.837(2) 0.637(2) 0.076(10) Uiso 1 1 d .
H13C H 0.273(3) 0.896(2) 0.5579(17) 0.056(8) Uiso 1 1 d .
H14A H 0.3507(19) 0.4709(14) 0.0321(12) 0.015(4) Uiso 1 1 d .
H14B H 0.459(2) 0.3761(15) -0.0138(12) 0.022(5) Uiso 1 1 d .
H15A H 0.369(2) 0.4492(15) -0.1508(13) 0.023(5) Uiso 1 1 d .
H15B H 0.423(2) 0.5364(16) -0.1267(14) 0.030(6) Uiso 1 1 d .
H22 H 0.148(2) 0.3050(16) -0.1448(13) 0.026(5) Uiso 1 1 d .
H23 H 0.263(2) 0.1821(15) -0.2426(13) 0.024(5) Uiso 1 1 d .
H24 H 0.478(2) 0.0494(18) -0.2159(15) 0.039(6) Uiso 1 1 d .
H25 H 0.585(2) 0.0527(15) -0.0923(13) 0.024(5) Uiso 1 1 d .
H26 H 0.470(2) 0.1786(15) 0.0035(13) 0.023(5) Uiso 1 1 d .
H32 H 0.187(2) 0.1489(15) 0.0983(13) 0.022(5) Uiso 1 1 d .
H33 H 0.223(2) 0.0420(15) 0.2394(13) 0.020(5) Uiso 1 1 d .
H34 H 0.297(2) 0.1028(17) 0.3461(14) 0.032(6) Uiso 1 1 d .
H35 H 0.346(2) 0.2710(15) 0.3195(13) 0.021(5) Uiso 1 1 d .
H36 H 0.304(2) 0.3824(16) 0.1807(13) 0.022(5) Uiso 1 1 d .
H42 H 0.199(2) 0.4534(17) -0.2422(14) 0.032(6) Uiso 1 1 d .
H43 H 0.170(2) 0.4805(16) -0.3954(13) 0.024(5) Uiso 1 1 d .
H44 H 0.094(2) 0.6569(15) -0.4711(13) 0.024(5) Uiso 1 1 d .
H45 H 0.050(2) 0.7979(16) -0.3930(13) 0.024(5) Uiso 1 1 d .
H46 H 0.087(2) 0.7702(15) -0.2465(13) 0.021(5) Uiso 1 1 d .
H52 H 0.0186(19) 0.7441(14) 0.0095(12) 0.010(4) Uiso 1 1 d .
H53 H 0.047(2) 0.9045(14) 0.0338(12) 0.018(5) Uiso 1 1 d .
H54 H 0.240(2) 0.9664(16) -0.0541(13) 0.025(5) Uiso 1 1 d .
H55 H 0.402(2) 0.8692(15) -0.1644(13) 0.021(5) Uiso 1 1 d .
H56 H 0.3671(19) 0.7121(14) -0.1868(12) 0.012(4) Uiso 1 1 d .
Cl1 Cl -0.11073(7) 0.79463(5) 0.39601(4) 0.04545(14) Uani 1 1 d .
Cl2 Cl -0.03654(7) 0.94662(5) 0.23893(4) 0.04752(15) Uani 1 1 d .
Cl3 Cl 0.05739(6) 0.93598(4) 0.40871(3) 0.03606(12) Uani 1 1 d .
C1S C 0.0228(2) 0.86109(18) 0.33627(14) 0.0326(4) Uani 1 1 d .
H1S H 0.112(3) 0.8104(19) 0.3166(16) 0.048(7) Uiso 1 1 d .

loop_
_atom_site_aniso_label
_atom_site_aniso_U_11
_atom_site_aniso_U_22
_atom_site_aniso_U_33
_atom_site_aniso_U_23
_atom_site_aniso_U_13
_atom_site_aniso_U_12
Ru1 0.01235(9) 0.01240(9) 0.01269(9) -0.00188(6) -0.00291(7) -0.00254(7)
P1 0.01330(19) 0.01349(19) 0.0144(2) -0.00212(15) -0.00311(15) -0.00215(15)
P2 0.01369(19) 0.01370(19) 0.01407(19) -0.00166(15) -0.00213(15) -0.00334(15)
C1 0.0133(7) 0.0113(7) 0.0178(8) -0.0007(6) -0.0001(6) -0.0015(6)
C2 0.0170(8) 0.0170(8) 0.0176(8) -0.0024(6) -0.0010(6) -0.0027(6)
C3 0.0161(8) 0.0183(8) 0.0193(8) -0.0068(6) -0.0038(6) -0.0008(6)
C4 0.0253(9) 0.0249(9) 0.0199(9) -0.0040(7) -0.0042(7) -0.0086(7)
C5 0.0308(10) 0.0242(9) 0.0192(9) -0.0043(7) -0.0085(7) -0.0049(8)
C6 0.0219(9) 0.0234(9) 0.0279(10) -0.0109(7) -0.0106(7) 0.0008(7)
C7 0.0209(9) 0.0216(9) 0.0299(10) -0.0079(7) -0.0055(7) -0.0066(7)
C8 0.0205(8) 0.0214(9) 0.0182(8) -0.0051(7) -0.0027(7) -0.0043(7)
C9 0.0353(12) 0.0296(11) 0.0419(13) -0.0125(10) -0.0240(10) 0.0006(9)
C10 0.0254(9) 0.0263(9) 0.0230(9) -0.0040(7) -0.0096(8) -0.0084(8)
C11 0.0301(11) 0.0352(11) 0.0367(12) -0.0124(9) -0.0143(9) -0.0086(9)
C12 0.0377(11) 0.0329(11) 0.0301(11) -0.0078(9) -0.0106(9) -0.0166(9)
C13 0.0426(14) 0.0429(14) 0.0483(15) -0.0197(12) -0.0010(11) -0.0173(11)
C14 0.0137(7) 0.0168(8) 0.0196(8) -0.0026(6) -0.0041(6) -0.0032(6)
C15 0.0142(8) 0.0193(8) 0.0200(8) -0.0036(7) -0.0002(6) -0.0044(6)
C21 0.0165(8) 0.0150(8) 0.0165(8) -0.0023(6) -0.0007(6) -0.0034(6)
C22 0.0163(8) 0.0175(8) 0.0197(8) -0.0021(6) -0.0016(6) -0.0046(7)
C23 0.0226(9) 0.0234(9) 0.0207(9) -0.0058(7) -0.0027(7) -0.0091(7)
C24 0.0252(9) 0.0181(8) 0.0253(9) -0.0075(7) 0.0026(7) -0.0054(7)
C25 0.0218(9) 0.0161(8) 0.0250(9) -0.0010(7) -0.0011(7) 0.0015(7)
C26 0.0199(8) 0.0207(8) 0.0176(8) -0.0019(7) -0.0046(7) -0.0006(7)
C31 0.0133(7) 0.0168(8) 0.0154(8) -0.0019(6) -0.0024(6) 0.0001(6)
C32 0.0167(8) 0.0189(8) 0.0179(8) -0.0029(6) -0.0030(6) -0.0026(6)
C33 0.0211(9) 0.0189(8) 0.0211(9) 0.0011(7) -0.0030(7) -0.0041(7)
C34 0.0243(9) 0.0234(9) 0.0179(9) 0.0031(7) -0.0039(7) -0.0008(7)
C35 0.0243(9) 0.0273(9) 0.0204(9) -0.0039(7) -0.0087(7) -0.0015(7)
C36 0.0194(8) 0.0173(8) 0.0203(8) -0.0036(7) -0.0043(7) -0.0020(7)
C41 0.0147(7) 0.0206(8) 0.0155(8) -0.0014(6) -0.0008(6) -0.0060(6)
C42 0.0240(9) 0.0213(9) 0.0184(8) -0.0018(7) -0.0021(7) -0.0062(7)
C43 0.0251(9) 0.0308(10) 0.0197(9) -0.0075(8) -0.0020(7) -0.0075(8)
C44 0.0234(9) 0.0394(11) 0.0149(9) -0.0016(8) -0.0027(7) -0.0070(8)
C45 0.0227(9) 0.0257(10) 0.0194(9) 0.0042(7) -0.0042(7) -0.0026(7)
C46 0.0180(8) 0.0212(9) 0.0198(8) -0.0014(7) -0.0020(7) -0.0041(7)
C51 0.0173(8) 0.0155(8) 0.0185(8) -0.0004(6) -0.0069(6) -0.0050(6)
C52 0.0179(8) 0.0164(8) 0.0190(8) 0.0009(6) -0.0041(7) -0.0041(6)
C53 0.0246(9) 0.0170(8) 0.0207(9) -0.0033(7) -0.0036(7) -0.0033(7)
C54 0.0282(9) 0.0163(8) 0.0281(10) -0.0011(7) -0.0097(8) -0.0086(7)
C55 0.0203(9) 0.0217(9) 0.0293(10) 0.0008(7) -0.0045(7) -0.0093(7)
C56 0.0173(8) 0.0200(8) 0.0208(9) -0.0027(7) -0.0006(7) -0.0053(7)
Cl1 0.0497(3) 0.0459(3) 0.0446(3) 0.0094(3) -0.0191(3) -0.0212(3)
Cl2 0.0618(4) 0.0662(4) 0.0253(3) 0.0055(3) -0.0183(3) -0.0333(3)
Cl3 0.0397(3) 0.0447(3) 0.0270(2) -0.0043(2) -0.0128(2) -0.0119(2)
C1S 0.0289(10) 0.0404(12) 0.0278(10) -0.0099(9) -0.0058(8) -0.0044(9)

loop_
_atom_type_symbol
_atom_type_description
_atom_type_scat_dispersion_real
_atom_type_scat_dispersion_imag
_atom_type_scat_source
C C 0.0033 0.0016 'International Tables Vol C Tables 4.2.6.8 and 6.1.1.4'
H H 0.0000 0.0000 'International Tables Vol C Tables 4.2.6.8 and 6.1.1.4'
Cl Cl 0.1484 0.1585 'International Tables Vol C Tables 4.2.6.8 and 6.1.1.4'
P P 0.1023 0.0942 'International Tables Vol C Tables 4.2.6.8 and 6.1.1.4'
Ru Ru -1.2594 0.8363 'International Tables Vol C Tables 4.2.6.8 and 6.1.1.4'

loop_
_geom_angle_atom_site_label_1
_geom_angle_atom_site_label_2
_geom_angle_atom_site_label_3
_geom_angle
_geom_angle_site_symmetry_1
_geom_angle_site_symmetry_3
P1 Ru1 P1 180.0 . 2_565
P2 Ru1 P1 82.801(16) . .
P2 Ru1 P1 97.199(16) 2_565 .
P2 Ru1 P1 82.801(16) 2_565 2_565
P2 Ru1 P1 97.198(16) . 2_565
P2 Ru1 P2 180.0 . 2_565
C1 Ru1 P1 80.29(4) 2_565 2_565
C1 Ru1 P1 99.71(4) . 2_565
C1 Ru1 P1 99.71(4) 2_565 .
C1 Ru1 P1 80.29(4) . .
C1 Ru1 P2 87.48(4) . .
C1 Ru1 P2 92.52(4) 2_565 .
C1 Ru1 P2 87.48(4) 2_565 2_565
C1 Ru1 P2 92.51(4) . 2_565
C1 Ru1 C1 180.0 2_565 .
C14 P1 Ru1 105.11(6) . .
C14 P1 C21 98.25(8) . .
C21 P1 Ru1 124.80(5) . .
C31 P1 Ru1 120.99(5) . .
C31 P1 C14 104.51(8) . .
C31 P1 C21 99.49(7) . .
C15 P2 Ru1 108.30(6) . .
C41 P2 Ru1 119.44(5) . .
C41 P2 C15 102.32(8) . .
C41 P2 C51 101.89(7) . .
C51 P2 Ru1 120.48(6) . .
C51 P2 C15 101.68(8) . .
C2 C1 Ru1 174.38(14) . .
C1 C2 C3 174.63(17) . .
C4 C3 C2 120.85(16) . .
C8 C3 C2 121.45(15) . .
C8 C3 C4 117.59(16) . .
C3 C4 H4 119.1(12) . .
C5 C4 C3 120.71(17) . .
C5 C4 H4 120.1(12) . .
C4 C5 H5 117.1(12) . .
C6 C5 C4 121.71(17) . .
C6 C5 H5 121.2(12) . .
C5 C6 C7 117.54(16) . .
C5 C6 C9 121.29(18) . .
C7 C6 C9 121.15(18) . .
C6 C7 H7 118.7(12) . .
C8 C7 C6 121.76(17) . .
C8 C7 H7 119.6(12) . .
C3 C8 H8 117.7(12) . .
C7 C8 C3 120.66(16) . .
C7 C8 H8 121.5(12) . .
C6 C9 C10 115.36(16) . .
C6 C9 H9A 107.2(15) . .
C6 C9 H9B 110.5(15) . .
C10 C9 H9A 108.2(15) . .
C10 C9 H9B 109.4(15) . .
H9A C9 H9B 106(2) . .
C9 C10 C11 112.13(16) . .
C9 C10 H10A 111.2(12) . .
C9 C10 H10B 110.5(13) . .
C11 C10 H10A 107.0(12) . .
C11 C10 H10B 111.9(13) . .
H10A C10 H10B 103.7(17) . .
C10 C11 H11A 110.1(11) . .
C10 C11 H11B 109.1(13) . .
C12 C11 C10 114.07(17) . .
C12 C11 H11A 109.2(11) . .
C12 C11 H11B 107.8(14) . .
H11A C11 H11B 106.3(17) . .
C11 C12 H12A 108.7(12) . .
C11 C12 H12B 107.7(13) . .
C13 C12 C11 113.59(18) . .
C13 C12 H12A 112.4(12) . .
C13 C12 H12B 111.5(13) . .
H12A C12 H12B 102.3(17) . .
C12 C13 H13A 112.7(14) . .
C12 C13 H13B 110.4(17) . .
C12 C13 H13C 111.0(16) . .
H13A C13 H13B 106(2) . .
H13A C13 H13C 110(2) . .
H13B C13 H13C 106(2) . .
P1 C14 H14A 106.3(10) . .
P1 C14 H14B 111.0(11) . .
C15 C14 P1 106.38(11) . .
C15 C14 H14A 112.0(10) . .
C15 C14 H14B 112.9(11) . .
H14A C14 H14B 108.1(15) . .
P2 C15 H15A 107.7(12) . .
P2 C15 H15B 109.3(12) . .
C14 C15 P2 110.14(11) . .
C14 C15 H15A 109.1(12) . .
C14 C15 H15B 111.3(12) . .
H15A C15 H15B 109.3(17) . .
C22 C21 P1 121.86(12) . .
C22 C21 C26 118.34(15) . .
C26 C21 P1 119.69(13) . .
C21 C22 C23 120.39(16) . .
C21 C22 H22 119.9(12) . .
C23 C22 H22 119.7(12) . .
C22 C23 H23 118.7(12) . .
C24 C23 C22 120.60(17) . .
C24 C23 H23 120.7(12) . .
C23 C24 C25 119.67(17) . .
C23 C24 H24 120.9(14) . .
C25 C24 H24 119.4(14) . .
C24 C25 C26 120.10(17) . .
C24 C25 H25 122.5(12) . .
C26 C25 H25 117.4(12) . .
C21 C26 H26 117.7(12) . .
C25 C26 C21 120.90(17) . .
C25 C26 H26 121.4(12) . .
C32 C31 P1 119.72(13) . .
C36 C31 P1 121.68(13) . .
C36 C31 C32 118.60(15) . .
C31 C32 H32 119.8(11) . .
C33 C32 C31 120.68(16) . .
C33 C32 H32 119.4(11) . .
C32 C33 H33 120.2(12) . .
C34 C33 C32 120.06(17) . .
C34 C33 H33 119.8(11) . .
C33 C34 H34 118.3(14) . .
C35 C34 C33 119.93(17) . .
C35 C34 H34 121.7(14) . .
C34 C35 C36 120.20(17) . .
C34 C35 H35 120.6(11) . .
C36 C35 H35 119.2(11) . .
C31 C36 C35 120.53(16) . .
C31 C36 H36 119.5(11) . .
C35 C36 H36 120.0(11) . .
C42 C41 P2 119.03(13) . .
C46 C41 P2 122.49(13) . .
C46 C41 C42 118.35(16) . .
C41 C42 H42 118.2(12) . .
C43 C42 C41 120.74(17) . .
C43 C42 H42 121.0(12) . .
C42 C43 H43 119.2(12) . .
C44 C43 C42 120.37(18) . .
C44 C43 H43 120.5(12) . .
C43 C44 C45 119.54(17) . .
C43 C44 H44 121.4(12) . .
C45 C44 H44 119.0(12) . .
C44 C45 C46 120.38(17) . .
C44 C45 H45 120.8(12) . .
C46 C45 H45 118.8(13) . .
C41 C46 H46 119.7(12) . .
C45 C46 C41 120.61(17) . .
C45 C46 H46 119.7(12) . .
C52 C51 P2 120.84(12) . .
C52 C51 C56 118.31(15) . .
C56 C51 P2 120.86(13) . .
C51 C52 C53 121.02(16) . .
C51 C52 H52 118.9(11) . .
C53 C52 H52 120.1(11) . .
C52 C53 H53 122.0(11) . .
C54 C53 C52 119.87(17) . .
C54 C53 H53 118.1(11) . .
C53 C54 C55 119.87(16) . .
C53 C54 H54 120.4(12) . .
C55 C54 H54 119.7(12) . .
C54 C55 H55 120.3(12) . .
C56 C55 C54 120.18(17) . .
C56 C55 H55 119.5(12) . .
C51 C56 H56 118.8(11) . .
C55 C56 C51 120.76(16) . .
C55 C56 H56 120.4(11) . .
Cl1 C1S Cl3 109.73(11) . .
Cl1 C1S H1S 110.0(14) . .
Cl2 C1S Cl1 110.68(11) . .
Cl2 C1S Cl3 109.79(12) . .
Cl2 C1S H1S 107.9(14) . .
Cl3 C1S H1S 108.6(14) . .

loop_
_geom_bond_atom_site_label_1
_geom_bond_atom_site_label_2
_geom_bond_distance
_geom_bond_site_symmetry_2
Ru1 P1 2.3576(5) 2_565
Ru1 P1 2.3576(5) .
Ru1 P2 2.3526(5) 2_565
Ru1 P2 2.3525(5) .
Ru1 C1 2.0666(16) 2_565
Ru1 C1 2.0666(16) .
P1 C14 1.8440(17) .
P1 C21 1.8493(17) .
P1 C31 1.8350(16) .
P2 C15 1.8570(17) .
P2 C41 1.8317(17) .
P2 C51 1.8349(16) .
C1 C2 1.206(2) .
C2 C3 1.441(2) .
C3 C4 1.405(2) .
C3 C8 1.406(2) .
C4 C5 1.388(2) .
C4 H4 0.970(19) .
C5 C6 1.387(3) .
C5 H5 0.92(2) .
C6 C7 1.397(3) .
C6 C9 1.508(3) .
C7 C8 1.382(2) .
C7 H7 0.919(19) .
C8 H8 0.97(2) .
C9 C10 1.515(3) .
C9 H9A 0.95(3) .
C9 H9B 0.92(2) .
C10 C11 1.529(3) .
C10 H10A 0.99(2) .
C10 H10B 0.97(2) .
C11 C12 1.525(3) .
C11 H11A 1.06(2) .
C11 H11B 0.99(2) .
C12 C13 1.510(3) .
C12 H12A 1.01(2) .
C12 H12B 0.98(2) .
C13 H13A 1.00(3) .
C13 H13B 0.99(3) .
C13 H13C 0.95(3) .
C14 C15 1.525(2) .
C14 H14A 0.971(18) .
C14 H14B 0.939(19) .
C15 H15A 0.91(2) .
C15 H15B 0.97(2) .
C21 C22 1.393(2) .
C21 C26 1.405(2) .
C22 C23 1.393(2) .
C22 H22 0.93(2) .
C23 C24 1.384(3) .
C23 H23 0.913(19) .
C24 C25 1.385(3) .
C24 H24 0.94(2) .
C25 C26 1.386(2) .
C25 H25 0.932(19) .
C26 H26 0.923(19) .
C31 C32 1.397(2) .
C31 C36 1.392(2) .
C32 C33 1.389(2) .
C32 H32 0.984(19) .
C33 C34 1.384(3) .
C33 H33 0.940(19) .
C34 C35 1.381(3) .
C34 H34 0.90(2) .
C35 C36 1.393(2) .
C35 H35 0.970(19) .
C36 H36 0.965(19) .
C41 C42 1.397(2) .
C41 C46 1.392(2) .
C42 C43 1.389(2) .
C42 H42 0.95(2) .
C43 C44 1.381(3) .
C43 H43 0.957(19) .
C44 C45 1.383(3) .
C44 H44 0.934(19) .
C45 C46 1.393(2) .
C45 H45 0.90(2) .
C46 H46 0.894(19) .
C51 C52 1.388(2) .
C51 C56 1.401(2) .
C52 C53 1.393(2) .
C52 H52 0.881(17) .
C53 C54 1.384(3) .
C53 H53 0.937(18) .
C54 C55 1.385(3) .
C54 H54 0.944(19) .
C55 C56 1.385(2) .
C55 H55 0.930(19) .
C56 H56 0.914(18) .
Cl1 C1S 1.760(2) .
Cl2 C1S 1.758(2) .
Cl3 C1S 1.766(2) .
C1S H1S 0.95(2) .
